data_2206367
loop_
_publ_author_name
'Raja Dey'
'Kakoli Mukharjee'
'Vratislav Langer'
'Priyobroto Roychowdhury'

_publ_section_title
;
 A titanium salicylate, Na~4~[Ti(C~7~H~4~O~3~)~3~]~2~&#x00B7;11H~2~O
;
_journal_coeditor_code CF6434
_journal_issue 8
_journal_name_full 'Acta Crystallographica Section E'
_journal_page_first m1495
_journal_page_last m1497
_journal_paper_doi 10.1107/S1600536805021276
_journal_volume 61
_journal_year 2005
_chemical_formula_iupac 'Na2 [Ti (C7 H4 O3)3], 5.5H2 O'
_chemical_formula_moiety '2Na +, C21 H12 O9 Ti ^2-^, 5.5H2 O'
_chemical_formula_sum 'C21 H23 Na2 O14.5 Ti'
_chemical_formula_weight 590.18
_chemical_name_systematic
;
tetrasodium bis[tris(salicylato)titanate(IV)] undecahydrate,
Na~4~[Ti(C~7~O~3~H~4~)~3~]~2~.11H~2~O
;
_space_group_IT_number 14
_symmetry_cell_setting monoclinic
_symmetry_space_group_name_Hall '-P 2yn'
_symmetry_space_group_name_H-M 'P 1 21/n 1'
_atom_sites_solution_hydrogens geom
_atom_sites_solution_primary direct
_atom_sites_solution_secondary difmap
_audit_creation_method SHELXL-97
_cell_angle_alpha 90.00
_cell_angle_beta 96.60(2)
_cell_angle_gamma 90.00
_cell_formula_units_Z 8
_cell_length_a 17.572(3)
_cell_length_b 9.588(5)
_cell_length_c 30.126(3)
_cell_measurement_reflns_used 25
_cell_measurement_temperature 293(2)
_cell_measurement_theta_max 25.00
_cell_measurement_theta_min 2.23
_cell_volume 5042(3)
_computing_cell_refinement XDS
_computing_data_collection 'XDS (Kabsch, 1988)'
_computing_data_reduction XDS
_computing_molecular_graphics 'DIAMOND (Brandenburg, 2005)'
_computing_publication_material 'PLATON (Spek, 2003)'
_computing_structure_refinement 'SHELXL97 (Sheldrick, 1997)'
_computing_structure_solution 'SHELXS97 (Sheldrick, 1997'
_diffrn_ambient_temperature 293(2)
_diffrn_measured_fraction_theta_full 0.999
_diffrn_measured_fraction_theta_max 0.999
_diffrn_measurement_device_type 'Enraf--Nonius CAD-4'
_diffrn_measurement_method \w-2\q
_diffrn_radiation_monochromator graphite
_diffrn_radiation_source 'fine-focus sealed tube'
_diffrn_radiation_type MoK\a
_diffrn_radiation_wavelength 0.71073
_diffrn_reflns_av_R_equivalents 0.0298
_diffrn_reflns_av_sigmaI/netI 0.1263
_diffrn_reflns_limit_h_max 20
_diffrn_reflns_limit_h_min -20
_diffrn_reflns_limit_k_max 11
_diffrn_reflns_limit_k_min 0
_diffrn_reflns_limit_l_max 35
_diffrn_reflns_limit_l_min 0
_diffrn_reflns_number 9046
_diffrn_reflns_theta_full 25.00
_diffrn_reflns_theta_max 25.00
_diffrn_reflns_theta_min 2.23
_diffrn_standards_decay_% 0
_diffrn_standards_interval_time 120
_diffrn_standards_number 3
_exptl_absorpt_coefficient_mu 0.446
_exptl_absorpt_correction_type none
_exptl_crystal_colour yellow
_exptl_crystal_density_diffrn 1.555
_exptl_crystal_density_meas 1.60
_exptl_crystal_density_method 'flotation in benzene/bromoform'
_exptl_crystal_description rhombic
_exptl_crystal_F_000 2384
_exptl_crystal_size_max 0.25
_exptl_crystal_size_mid 0.20
_exptl_crystal_size_min 0.15
_refine_diff_density_max 0.845
_refine_diff_density_min -0.375
_refine_ls_extinction_method none
_refine_ls_goodness_of_fit_ref 0.934
_refine_ls_hydrogen_treatment constr
_refine_ls_matrix_type full
_refine_ls_number_parameters 706
_refine_ls_number_reflns 8865
_refine_ls_number_restraints 30
_refine_ls_restrained_S_all 0.936
_refine_ls_R_factor_all 0.1468
_refine_ls_R_factor_gt 0.0627
_refine_ls_shift/su_max 0.000
_refine_ls_shift/su_mean 0.000
_refine_ls_structure_factor_coef Fsqd
_refine_ls_weighting_details 'calc w = 1/[\s^2^(Fo^2^)+(0.083P)^2^] where P = (Fo^2^+2Fc^2^)/3'
_refine_ls_weighting_scheme calc
_refine_ls_wR_factor_gt 0.1509
_refine_ls_wR_factor_ref 0.1700
_reflns_number_gt 4399
_reflns_number_total 8865
_reflns_threshold_expression I>2\s(I)
_cod_data_source_file cf6434.cif
_cod_data_source_block I
_cod_depositor_comments
;

2023-05-16
Z value and formula fixed to values more according to usual
chemical conventions.                 miguel
;
_cod_original_formula_sum 'C42 H46 Na4 O29 Ti2'
_cod_original_formula_weight 1180.37
_cod_original_formula_moiety '4Na +, 2C21 H12 O9 Ti ^2-^, 11H2 O'
_cod_original_formula_iupac 'Na4 [Ti (C7 H4 O3)3]2, 11H2 O'
_cod_original_formula_units_Z 4
_cod_original_sg_symbol_H-M 'P 21/n'
_cod_database_code 2206367
_cod_database_fobs_code 2206367

loop_
_symmetry_equiv_pos_as_xyz
'x, y, z'
'-x+1/2, y+1/2, -z+1/2'
'-x, -y, -z'
'x-1/2, -y-1/2, z-1/2'

loop_
_atom_site_label
_atom_site_fract_x
_atom_site_fract_y
_atom_site_fract_z
_atom_site_U_iso_or_equiv
_atom_site_adp_type
_atom_site_calc_flag
_atom_site_refinement_flags
_atom_site_occupancy
_atom_site_type_symbol
TiA 0.18895(5) 0.54240(11) 0.39115(3) 0.0263(3) Uani d . 1 Ti
TiB -0.19990(5) 0.53002(11) 0.10507(3) 0.0247(2) Uani d . 1 Ti
Na1 -0.16491(12) 0.5293(2) 0.28684(7) 0.0359(5) Uani d . 1 Na
Na2 0.30317(13) 0.1739(3) 0.23632(7) 0.0386(6) Uani d . 1 Na
Na3 0.13705(13) 0.2949(3) 0.28485(8) 0.0463(7) Uani d . 1 Na
Na4 -0.16003(15) 0.8723(3) 0.24697(8) 0.0511(7) Uani d . 1 Na
O1A 0.1450(2) 0.4162(4) 0.42682(12) 0.0336(10) Uani d . 1 O
O2A 0.08239(19) 0.5402(4) 0.35334(12) 0.0335(9) Uani d . 1 O
O4A 0.2068(2) 0.6886(4) 0.34463(11) 0.0338(10) Uani d . 1 O
O3A 0.1748(2) 0.6957(4) 0.42763(11) 0.0302(9) Uani d . 1 O
O6A 0.2173(2) 0.4080(4) 0.34447(12) 0.0354(10) Uani d . 1 O
O5A 0.29180(19) 0.5235(4) 0.41497(12) 0.0343(10) Uani d . 1 O
O7A -0.0385(2) 0.4880(4) 0.33163(13) 0.0412(11) Uani d . 1 O
O8A 0.2173(2) 0.8877(5) 0.31055(13) 0.0467(12) Uani d . 1 O
O9A 0.2806(2) 0.2855(5) 0.29957(13) 0.0458(11) Uani d . 1 O
C1A 0.0725(3) 0.3979(6) 0.43678(18) 0.0311(13) Uani d . 1 C
C2A 0.0606(4) 0.3414(7) 0.4777(2) 0.0428(16) Uani d . 1 C
H2A 0.1025 0.3131 0.4974 0.051 Uiso calc R 1 H
C3A -0.0127(4) 0.3264(7) 0.4899(2) 0.0500(18) Uani d . 1 C
H3A -0.0197 0.2902 0.5177 0.060 Uiso calc R 1 H
C4A -0.0752(4) 0.3652(7) 0.4605(2) 0.0540(19) Uani d . 1 C
H4A -0.1245 0.3566 0.4686 0.065 Uiso calc R 1 H
C5A -0.0642(4) 0.4159(7) 0.4200(2) 0.0459(17) Uani d . 1 C
H5A -0.1068 0.4387 0.4000 0.055 Uiso calc R 1 H
C6A 0.0085(3) 0.4355(6) 0.40674(19) 0.0345(14) Uani d . 1 C
C7A 0.0175(3) 0.4893(6) 0.36133(18) 0.0309(14) Uani d . 1 C
C14A 0.2146(3) 0.8231(7) 0.34586(18) 0.0323(14) Uani d . 1 C
C13A 0.2202(3) 0.8949(6) 0.38907(18) 0.0274(13) Uani d . 1 C
C12A 0.2430(3) 1.0348(7) 0.3920(2) 0.0398(15) Uani d . 1 C
H12A 0.2552 1.0799 0.3664 0.048 Uiso calc R 1 H
C11A 0.2477(4) 1.1074(7) 0.4316(2) 0.0449(17) Uani d . 1 C
H11A 0.2631 1.2003 0.4328 0.054 Uiso calc R 1 H
C10A 0.2293(3) 1.0404(7) 0.4694(2) 0.0440(16) Uani d . 1 C
H10A 0.2325 1.0889 0.4962 0.053 Uiso calc R 1 H
C9A 0.2061(3) 0.9031(6) 0.46809(19) 0.0299(13) Uani d . 1 C
H9A 0.1941 0.8597 0.4940 0.036 Uiso calc R 1 H
C8A 0.2008(3) 0.8291(6) 0.42804(17) 0.0256(13) Uani d . 1 C
C21A 0.2813(3) 0.3562(6) 0.33387(19) 0.0320(14) Uani d . 1 C
C20A 0.3530(3) 0.3799(6) 0.36400(18) 0.0313(14) Uani d . 1 C
C19A 0.4208(3) 0.3164(7) 0.3536(2) 0.0468(17) Uani d . 1 C
H19A 0.4201 0.2589 0.3287 0.056 Uiso calc R 1 H
C18A 0.4891(4) 0.3401(8) 0.3808(3) 0.059(2) Uani d . 1 C
H18A 0.5342 0.2998 0.3737 0.071 Uiso calc R 1 H
C17A 0.4904(4) 0.4222(8) 0.4181(2) 0.058(2) Uani d . 1 C
H17A 0.5362 0.4365 0.4362 0.069 Uiso calc R 1 H
C16A 0.4243(3) 0.4833(7) 0.4286(2) 0.0439(17) Uani d . 1 C
H16A 0.4260 0.5398 0.4538 0.053 Uiso calc R 1 H
C15A 0.3556(3) 0.4630(6) 0.40276(18) 0.0314(13) Uani d . 1 C
O2B -0.2350(2) 0.3895(4) 0.14944(12) 0.0304(9) Uani d . 1 O
O1B -0.29985(18) 0.5124(4) 0.07624(12) 0.0333(10) Uani d . 1 O
O3B -0.1767(2) 0.6814(4) 0.07020(11) 0.0298(9) Uani d . 1 O
O4B -0.2268(2) 0.6763(4) 0.14936(12) 0.0328(9) Uani d . 1 O
O5B -0.1517(2) 0.4056(4) 0.07074(12) 0.0297(9) Uani d . 1 O
O6B -0.10039(19) 0.5237(4) 0.14735(11) 0.0292(9) Uani d . 1 O
O7B -0.3075(2) 0.2559(4) 0.18693(13) 0.0366(10) Uani d . 1 O
O8B -0.2469(2) 0.8781(4) 0.18091(13) 0.0420(11) Uani d . 1 O
O9B 0.0162(2) 0.4631(6) 0.17464(14) 0.0622(15) Uani d . 1 O
C7B -0.3007(3) 0.3365(6) 0.15548(17) 0.0256(12) Uani d . 1 C
C6B -0.3700(3) 0.3769(6) 0.12475(18) 0.0273(13) Uani d . 1 C
C5B -0.4416(3) 0.3287(6) 0.1336(2) 0.0374(15) Uani d . 1 C
H5B -0.4446 0.2683 0.1575 0.045 Uiso calc R 1 H
C4B -0.5072(3) 0.3674(7) 0.1082(2) 0.0481(18) Uani d . 1 C
H4B -0.5544 0.3350 0.1150 0.058 Uiso calc R 1 H
C3B -0.5032(3) 0.4567(7) 0.0716(2) 0.0456(17) Uani d . 1 C
H3B -0.5479 0.4860 0.0546 0.055 Uiso calc R 1 H
C2B -0.4329(3) 0.5008(6) 0.0608(2) 0.0399(16) Uani d . 1 C
H2B -0.4300 0.5571 0.0359 0.048 Uiso calc R 1 H
C1B -0.3666(3) 0.4615(6) 0.08708(17) 0.0274(12) Uani d . 1 C
C14B -0.2326(3) 0.8111(6) 0.14769(17) 0.0288(13) Uani d . 1 C
C13B -0.2218(3) 0.8850(6) 0.10549(18) 0.0276(13) Uani d . 1 C
C8B -0.1977(3) 0.8158(6) 0.06870(16) 0.0242(12) Uani d . 1 C
C9B -0.1954(3) 0.8897(6) 0.02876(18) 0.0322(14) Uani d . 1 C
H9B -0.1814 0.8435 0.0038 0.039 Uiso calc R 1 H
C10B -0.2134(4) 1.0294(7) 0.0257(2) 0.0443(16) Uani d . 1 C
H10B -0.2118 1.0769 -0.0011 0.053 Uiso calc R 1 H
C11B -0.2338(4) 1.0986(7) 0.0629(2) 0.0475(17) Uani d . 1 C
H11B -0.2443 1.1937 0.0614 0.057 Uiso calc R 1 H
C12B -0.2387(4) 1.0267(7) 0.1022(2) 0.0417(16) Uani d . 1 C
H12B -0.2535 1.0736 0.1268 0.050 Uiso calc R 1 H
C21B -0.0343(3) 0.4717(7) 0.14229(18) 0.0337(14) Uani d . 1 C
C20B -0.0182(3) 0.4250(6) 0.09775(18) 0.0337(14) Uani d . 1 C
C15B -0.0775(3) 0.3896(6) 0.06392(18) 0.0308(13) Uani d . 1 C
C16B -0.0587(4) 0.3392(7) 0.0234(2) 0.0433(16) Uani d . 1 C
H16B -0.0975 0.3130 0.0014 0.052 Uiso calc R 1 H
C17B 0.0163(4) 0.3274(7) 0.0153(2) 0.0526(19) Uani d . 1 C
H17B 0.0283 0.2948 -0.0122 0.063 Uiso calc R 1 H
C18B 0.0742(4) 0.3647(8) 0.0485(2) 0.057(2) Uani d . 1 C
H18B 0.1250 0.3598 0.0427 0.069 Uiso calc R 1 H
C19B 0.0583(3) 0.4078(8) 0.0889(2) 0.0506(19) Uani d . 1 C
H19B 0.0982 0.4264 0.1112 0.061 Uiso calc R 1 H
O1W 0.1570(2) 0.4647(4) 0.22722(13) 0.0416(10) Uani d . 1 O
O2W 0.4414(2) 0.2163(5) 0.22657(14) 0.0485(12) Uani d . 1 O
O3W 0.0075(2) 0.3553(5) 0.25771(14) 0.0561(13) Uani d . 1 O
O4W -0.1514(2) 0.3234(4) 0.23677(13) 0.0441(11) Uani d . 1 O
O5W -0.2773(2) 0.5801(4) 0.23243(12) 0.0359(10) Uani d . 1 O
O6W -0.0946(2) 0.6620(4) 0.23287(13) 0.0377(10) Uani d . 1 O
O7W 0.1683(2) 0.0975(5) 0.23980(16) 0.0560(13) Uani d . 1 O
O8W -0.0321(4) 0.9879(7) 0.2588(2) 0.108(2) Uani d U 1 O
O9W 0.0853(4) 0.1635(7) 0.3406(2) 0.106(2) Uani d U 1 O
O10A 0.065(2) 0.173(4) 0.1648(12) 0.064(11) Uani d PU 0.26(5) O
O10B 0.0317(13) 0.1370(15) 0.1796(6) 0.094(5) Uani d PU 0.74(5) O
O11W -0.0724(4) 0.1780(8) 0.3346(2) 0.127(3) Uani d U 1 O

loop_
_atom_site_aniso_label
_atom_site_aniso_U_11
_atom_site_aniso_U_22
_atom_site_aniso_U_33
_atom_site_aniso_U_12
_atom_site_aniso_U_13
_atom_site_aniso_U_23
TiA 0.0264(5) 0.0297(6) 0.0226(5) 0.0009(5) 0.0028(4) -0.0015(5)
TiB 0.0228(5) 0.0284(6) 0.0232(5) 0.0008(5) 0.0034(4) 0.0002(5)
Na1 0.0406(12) 0.0303(13) 0.0370(13) -0.0004(11) 0.0055(10) -0.0033(11)
Na2 0.0472(14) 0.0427(15) 0.0271(12) 0.0082(12) 0.0089(10) 0.0031(11)
Na3 0.0372(13) 0.0520(17) 0.0486(15) 0.0012(12) 0.0007(11) -0.0015(13)
Na4 0.0628(16) 0.0535(18) 0.0369(14) 0.0184(14) 0.0052(12) -0.0014(13)
O1A 0.039(2) 0.031(2) 0.032(2) 0.0000(19) 0.0064(18) 0.0065(18)
O2A 0.027(2) 0.042(3) 0.031(2) -0.003(2) 0.0014(16) 0.002(2)
O4A 0.045(2) 0.036(3) 0.021(2) -0.006(2) 0.0068(17) -0.0031(19)
O3A 0.033(2) 0.036(3) 0.023(2) -0.0009(18) 0.0069(16) 0.0023(18)
O6A 0.032(2) 0.040(3) 0.034(2) 0.0047(19) 0.0027(18) -0.011(2)
O5A 0.0239(19) 0.047(3) 0.031(2) 0.0038(19) -0.0002(16) -0.005(2)
O7A 0.031(2) 0.055(3) 0.036(2) 0.000(2) -0.0025(18) -0.003(2)
O8A 0.068(3) 0.047(3) 0.026(2) -0.010(2) 0.007(2) 0.010(2)
O9A 0.046(3) 0.053(3) 0.038(2) 0.003(2) 0.006(2) -0.017(2)
C1A 0.038(3) 0.024(3) 0.032(3) -0.003(3) 0.009(3) -0.003(3)
C2A 0.054(4) 0.039(4) 0.036(4) -0.003(3) 0.009(3) 0.003(3)
C3A 0.069(5) 0.048(5) 0.036(4) -0.012(4) 0.017(4) -0.001(4)
C4A 0.052(4) 0.054(5) 0.061(5) -0.020(4) 0.030(4) -0.004(4)
C5A 0.042(4) 0.051(4) 0.047(4) -0.002(3) 0.013(3) -0.002(3)
C6A 0.038(3) 0.033(4) 0.033(3) -0.006(3) 0.007(3) -0.006(3)
C7A 0.032(3) 0.030(4) 0.030(3) -0.001(3) 0.000(2) -0.005(3)
C14A 0.032(3) 0.037(4) 0.029(3) -0.007(3) 0.010(3) -0.004(3)
C13A 0.030(3) 0.023(3) 0.029(3) 0.004(3) 0.004(2) 0.003(3)
C12A 0.049(4) 0.037(4) 0.033(3) -0.005(3) 0.004(3) 0.004(3)
C11A 0.057(4) 0.024(4) 0.051(4) -0.003(3) -0.001(3) -0.001(3)
C10A 0.046(4) 0.045(4) 0.039(4) 0.008(3) -0.001(3) -0.009(4)
C9A 0.033(3) 0.028(3) 0.028(3) 0.005(3) 0.000(2) -0.002(3)
C8A 0.020(3) 0.027(3) 0.030(3) 0.002(2) 0.005(2) -0.003(3)
C21A 0.037(3) 0.026(3) 0.033(3) -0.001(3) 0.004(3) -0.001(3)
C20A 0.038(3) 0.030(4) 0.027(3) 0.004(3) 0.010(3) 0.009(3)
C19A 0.040(4) 0.051(4) 0.049(4) 0.008(3) 0.007(3) -0.014(4)
C18A 0.040(4) 0.057(5) 0.079(5) 0.015(4) 0.003(4) -0.004(4)
C17A 0.034(4) 0.066(5) 0.070(5) 0.012(4) -0.008(3) -0.004(4)
C16A 0.035(3) 0.056(5) 0.038(3) 0.004(3) -0.004(3) -0.016(3)
C15A 0.031(3) 0.033(3) 0.029(3) 0.005(3) -0.002(2) 0.000(3)
O2B 0.026(2) 0.038(2) 0.027(2) 0.0015(18) 0.0016(16) 0.0087(19)
O1B 0.0196(18) 0.051(3) 0.029(2) -0.0001(18) 0.0014(15) 0.0122(19)
O3B 0.036(2) 0.028(2) 0.027(2) 0.0011(18) 0.0105(17) 0.0032(18)
O4B 0.046(2) 0.027(2) 0.026(2) 0.007(2) 0.0110(18) 0.0020(19)
O5B 0.027(2) 0.031(2) 0.032(2) -0.0006(17) 0.0045(16) -0.0058(18)
O6B 0.0242(19) 0.037(2) 0.0258(19) 0.0030(18) 0.0020(15) -0.0064(18)
O7B 0.040(2) 0.035(2) 0.035(2) -0.0057(19) 0.0068(18) 0.011(2)
O8B 0.064(3) 0.035(3) 0.029(2) 0.012(2) 0.015(2) -0.002(2)
O9B 0.038(2) 0.110(4) 0.035(2) 0.021(3) -0.010(2) -0.006(3)
C7B 0.029(3) 0.022(3) 0.027(3) -0.001(2) 0.004(2) 0.001(3)
C6B 0.027(3) 0.025(3) 0.030(3) -0.001(2) 0.004(2) -0.001(3)
C5B 0.035(3) 0.034(4) 0.042(4) -0.003(3) 0.002(3) 0.005(3)
C4B 0.021(3) 0.062(5) 0.061(4) -0.012(3) 0.004(3) -0.005(4)
C3B 0.024(3) 0.057(5) 0.054(4) 0.002(3) -0.007(3) 0.006(4)
C2B 0.033(3) 0.051(5) 0.034(3) -0.001(3) -0.007(3) 0.009(3)
C1B 0.027(3) 0.031(3) 0.024(3) -0.003(3) 0.003(2) 0.000(3)
C14B 0.030(3) 0.034(4) 0.022(3) 0.001(3) 0.004(2) -0.003(3)
C13B 0.033(3) 0.024(3) 0.026(3) -0.002(3) 0.005(2) -0.004(3)
C8B 0.019(3) 0.033(4) 0.021(3) -0.001(2) 0.001(2) -0.002(3)
C9B 0.036(3) 0.037(4) 0.024(3) -0.010(3) 0.006(2) -0.003(3)
C10B 0.063(4) 0.035(4) 0.034(3) -0.011(4) 0.003(3) 0.006(3)
C11B 0.064(4) 0.028(4) 0.049(4) 0.003(3) 0.004(3) -0.005(3)
C12B 0.065(4) 0.028(4) 0.034(3) 0.001(3) 0.012(3) -0.001(3)
C21B 0.034(3) 0.038(4) 0.028(3) -0.002(3) 0.003(3) 0.002(3)
C20B 0.032(3) 0.040(4) 0.030(3) 0.002(3) 0.004(2) -0.001(3)
C15B 0.026(3) 0.032(4) 0.034(3) 0.003(3) 0.005(2) -0.001(3)
C16B 0.049(4) 0.049(4) 0.032(3) 0.001(3) 0.006(3) -0.006(3)
C17B 0.056(4) 0.050(5) 0.057(4) 0.009(4) 0.031(4) -0.005(4)
C18B 0.030(3) 0.073(6) 0.072(5) -0.001(4) 0.025(4) -0.010(4)
C19B 0.027(3) 0.073(5) 0.052(4) 0.008(3) 0.003(3) -0.020(4)
O1W 0.043(2) 0.036(2) 0.045(2) -0.001(2) -0.0009(19) -0.003(2)
O2W 0.030(2) 0.069(3) 0.046(3) 0.003(2) 0.0001(19) 0.001(2)
O3W 0.039(2) 0.075(4) 0.056(3) 0.003(3) 0.009(2) -0.001(3)
O4W 0.046(3) 0.041(3) 0.044(2) -0.004(2) -0.002(2) 0.000(2)
O5W 0.047(2) 0.027(2) 0.034(2) -0.0036(19) 0.0068(18) 0.0018(18)
O6W 0.031(2) 0.043(3) 0.039(2) 0.0030(19) 0.0049(18) -0.006(2)
O7W 0.048(3) 0.052(3) 0.069(3) 0.004(2) 0.010(2) -0.006(3)
O8W 0.108(4) 0.086(5) 0.135(5) -0.026(4) 0.037(4) -0.026(4)
O9W 0.109(5) 0.096(5) 0.116(5) 0.008(4) 0.028(4) 0.032(4)
O10A 0.062(14) 0.058(13) 0.068(13) 0.019(8) -0.005(8) -0.009(8)
O10B 0.103(9) 0.080(7) 0.094(7) 0.013(6) -0.009(6) -0.008(5)
O11W 0.119(5) 0.132(6) 0.127(5) -0.016(5) 0.009(4) 0.005(5)

loop_
_atom_type_symbol
_atom_type_description
_atom_type_scat_dispersion_real
_atom_type_scat_dispersion_imag
_atom_type_scat_source
C C 0.0033 0.0016 'International Tables Vol C Tables 4.2.6.8 and 6.1.1.4'
H H 0.0000 0.0000 'International Tables Vol C Tables 4.2.6.8 and 6.1.1.4'
O O 0.0106 0.0060 'International Tables Vol C Tables 4.2.6.8 and 6.1.1.4'
Na Na 0.0362 0.0249 'International Tables Vol C Tables 4.2.6.8 and 6.1.1.4'
Ti Ti 0.2776 0.4457 'International Tables Vol C Tables 4.2.6.8 and 6.1.1.4'

loop_
_geom_angle_atom_site_label_1
_geom_angle_atom_site_label_2
_geom_angle_atom_site_label_3
_geom_angle_site_symmetry_1
_geom_angle_site_symmetry_3
_geom_angle
_geom_angle_publ_flag
O1A TiA O3A . . 94.62(17) ?
O1A TiA O5A . . 99.42(17) ?
O3A TiA O5A . . 92.20(17) ?
O1A TiA O6A . . 98.09(18) ?
O3A TiA O6A . . 167.20(17) ?
O5A TiA O6A . . 84.29(16) yes
O1A TiA O4A . . 164.15(17) ?
O3A TiA O4A . . 84.52(16) yes
O5A TiA O4A . . 96.44(17) ?
O6A TiA O4A . . 83.65(16) ?
O1A TiA O2A . . 84.32(16) yes
O3A TiA O2A . . 99.10(16) ?
O5A TiA O2A . . 167.80(16) ?
O6A TiA O2A . . 83.69(15) ?
O4A TiA O2A . . 80.20(16) ?
O5B TiB O3B . . 92.47(17) ?
O5B TiB O1B . . 98.47(17) ?
O3B TiB O1B . . 93.62(17) ?
O5B TiB O4B . . 166.24(16) ?
O3B TiB O4B . . 85.12(16) yes
O1B TiB O4B . . 95.20(17) ?
O5B TiB O6B . . 85.14(15) yes
O3B TiB O6B . . 98.48(16) ?
O1B TiB O6B . . 167.23(16) ?
O4B TiB O6B . . 81.83(15) ?
O5B TiB O2B . . 97.64(17) ?
O3B TiB O2B . . 169.89(16) ?
O1B TiB O2B . . 84.63(15) yes
O4B TiB O2B . . 85.13(15) ?
O6B TiB O2B . . 82.74(15) ?
O7B Na1 O8B 2_455 2_445 104.50(16) ?
O7B Na1 O5W 2_455 . 82.07(14) ?
O8B Na1 O5W 2_445 . 83.31(15) ?
O7B Na1 O7A 2_455 . 99.66(15) ?
O8B Na1 O7A 2_445 . 105.11(16) ?
O5W Na1 O7A . . 170.51(16) ?
O7B Na1 O6W 2_455 . 83.46(15) ?
O8B Na1 O6W 2_445 . 163.38(16) ?
O5W Na1 O6W . . 83.39(14) ?
O7A Na1 O6W . . 87.53(14) ?
O7B Na1 O4W 2_455 . 162.43(17) ?
O8B Na1 O4W 2_445 . 83.04(15) ?
O5W Na1 O4W . . 83.11(14) ?
O7A Na1 O4W . . 93.46(15) ?
O6W Na1 O4W . . 85.51(15) ?
O9A Na2 O1W . 2_545 94.67(17) ?
O9A Na2 O4A . 2_545 145.05(18) ?
O1W Na2 O4A 2_545 2_545 120.09(17) ?
O9A Na2 O8A . 2_545 93.45(17) ?
O1W Na2 O8A 2_545 2_545 168.87(17) ?
O4A Na2 O8A 2_545 2_545 52.72(14) ?
O9A Na2 O7W . . 81.02(16) ?
O1W Na2 O7W 2_545 . 87.87(16) ?
O4A Na2 O7W 2_545 . 95.74(17) ?
O8A Na2 O7W 2_545 . 100.91(17) ?
O9A Na2 O2W . . 106.71(17) ?
O1W Na2 O2W 2_545 . 87.31(16) ?
O4A Na2 O2W 2_545 . 80.36(15) ?
O8A Na2 O2W 2_545 . 83.07(16) ?
O7W Na2 O2W . . 171.20(19) ?
O9W Na3 O3W . . 86.8(2) ?
O9W Na3 O6A . . 87.1(2) ?
O3W Na3 O6A . . 126.58(18) ?
O9W Na3 O7W . . 96.4(2) ?
O3W Na3 O7W . . 105.35(18) ?
O6A Na3 O7W . . 128.08(17) ?
O9W Na3 O1W . . 164.1(2) ?
O3W Na3 O1W . . 78.73(16) ?
O6A Na3 O1W . . 96.35(16) ?
O7W Na3 O1W . . 93.56(17) ?
O9W Na3 O9A . . 108.4(2) ?
O3W Na3 O9A . . 164.33(19) ?
O6A Na3 O9A . . 52.78(14) ?
O7W Na3 O9A . . 77.49(16) ?
O1W Na3 O9A . . 85.74(16) ?
O8B Na4 O6W . . 98.48(16) ?
O8B Na4 O5W . 2_455 85.81(15) ?
O6W Na4 O5W . 2_455 175.27(17) ?
O8B Na4 O7B . 2_455 121.01(18) ?
O6W Na4 O7B . 2_455 85.42(16) ?
O5W Na4 O7B 2_455 2_455 90.67(16) ?
O8B Na4 O8W . . 126.4(2) ?
O6W Na4 O8W . . 87.5(2) ?
O5W Na4 O8W 2_455 . 91.6(2) ?
O7B Na4 O8W 2_455 . 112.6(2) ?
C1A O1A TiA . . 133.0(4) ?
C7A O2A TiA . . 131.6(4) ?
C14A O4A TiA . . 133.7(4) ?
C14A O4A Na2 . 2 94.7(3) ?
TiA O4A Na2 . 2 130.8(2) ?
C8A O3A TiA . . 132.8(3) ?
C21A O6A TiA . . 134.9(4) ?
C21A O6A Na3 . . 95.3(3) ?
TiA O6A Na3 . . 129.70(19) ?
C15A O5A TiA . . 137.0(3) ?
C7A O7A Na1 . . 164.4(4) ?
C14A O8A Na2 . 2 93.3(4) ?
C21A O9A Na2 . . 168.5(4) ?
C21A O9A Na3 . . 92.3(3) ?
Na2 O9A Na3 . . 97.94(17) ?
O1A C1A C2A . . 119.4(5) ?
O1A C1A C6A . . 121.8(5) ?
C2A C1A C6A . . 118.8(5) ?
C3A C2A C1A . . 121.0(6) ?
C3A C2A H2A . . 119.5 ?
C1A C2A H2A . . 119.5 ?
C4A C3A C2A . . 119.9(6) ?
C4A C3A H3A . . 120.0 ?
C2A C3A H3A . . 120.0 ?
C5A C4A C3A . . 119.3(6) ?
C5A C4A H4A . . 120.3 ?
C3A C4A H4A . . 120.3 ?
C4A C5A C6A . . 122.7(7) ?
C4A C5A H5A . . 118.7 ?
C6A C5A H5A . . 118.7 ?
C5A C6A C1A . . 118.2(6) ?
C5A C6A C7A . . 120.5(6) ?
C1A C6A C7A . . 121.3(5) ?
O7A C7A O2A . . 120.7(5) ?
O7A C7A C6A . . 119.8(5) ?
O2A C7A C6A . . 119.5(5) yes
O8A C14A O4A . . 119.2(5) ?
O8A C14A C13A . . 121.5(6) ?
O4A C14A C13A . . 119.2(5) yes
C12A C13A C8A . . 118.2(5) ?
C12A C13A C14A . . 119.7(5) ?
C8A C13A C14A . . 122.1(5) ?
C11A C12A C13A . . 121.9(6) ?
C11A C12A H12A . . 119.1 ?
C13A C12A H12A . . 119.1 ?
C12A C11A C10A . . 118.9(6) ?
C12A C11A H11A . . 120.5 ?
C10A C11A H11A . . 120.5 ?
C9A C10A C11A . . 121.3(6) ?
C9A C10A H10A . . 119.3 ?
C11A C10A H10A . . 119.3 ?
C10A C9A C8A . . 120.1(6) ?
C10A C9A H9A . . 120.0 ?
C8A C9A H9A . . 120.0 ?
O3A C8A C9A . . 118.5(5) ?
O3A C8A C13A . . 121.9(5) ?
C9A C8A C13A . . 119.6(5) ?
O9A C21A O6A . . 119.3(5) ?
O9A C21A C20A . . 121.4(5) ?
O6A C21A C20A . . 119.2(5) yes
C19A C20A C15A . . 118.8(5) ?
C19A C20A C21A . . 118.7(5) ?
C15A C20A C21A . . 122.5(5) ?
C18A C19A C20A . . 119.5(6) ?
C18A C19A H19A . . 120.2 ?
C20A C19A H19A . . 120.2 ?
C17A C18A C19A . . 120.7(6) ?
C17A C18A H18A . . 119.7 ?
C19A C18A H18A . . 119.7 ?
C18A C17A C16A . . 120.0(6) ?
C18A C17A H17A . . 120.0 ?
C16A C17A H17A . . 120.0 ?
C17A C16A C15A . . 121.5(6) ?
C17A C16A H16A . . 119.3 ?
C15A C16A H16A . . 119.3 ?
O5A C15A C16A . . 119.2(5) ?
O5A C15A C20A . . 121.3(5) ?
C16A C15A C20A . . 119.5(5) ?
C7B O2B TiB . . 133.9(3) ?
C1B O1B TiB . . 135.8(3) ?
C8B O3B TiB . . 133.7(3) ?
C14B O4B TiB . . 133.4(3) ?
C15B O5B TiB . . 132.1(4) ?
C21B O6B TiB . . 131.0(3) ?
C7B O7B Na1 . 2_445 149.8(4) ?
C7B O7B Na4 . 2_445 113.3(4) ?
Na1 O7B Na4 2_445 2_445 94.12(15) ?
C14B O8B Na4 . . 119.7(4) ?
C14B O8B Na1 . 2_455 146.9(4) ?
Na4 O8B Na1 . 2_455 93.31(16) ?
O7B C7B O2B . . 121.2(5) ?
O7B C7B C6B . . 119.5(5) ?
O2B C7B C6B . . 119.2(5) yes
C5B C6B C1B . . 118.0(5) ?
C5B C6B C7B . . 119.0(5) ?
C1B C6B C7B . . 123.0(5) ?
C4B C5B C6B . . 121.9(6) ?
C4B C5B H5B . . 119.1 ?
C6B C5B H5B . . 119.1 ?
C5B C4B C3B . . 119.5(6) ?
C5B C4B H4B . . 120.3 ?
C3B C4B H4B . . 120.3 ?
C2B C3B C4B . . 119.9(5) ?
C2B C3B H3B . . 120.0 ?
C4B C3B H3B . . 120.0 ?
C3B C2B C1B . . 120.0(6) ?
C3B C2B H2B . . 120.0 ?
C1B C2B H2B . . 120.0 ?
O1B C1B C2B . . 117.6(5) ?
O1B C1B C6B . . 121.7(5) ?
C2B C1B C6B . . 120.6(5) ?
O8B C14B O4B . . 120.5(5) ?
O8B C14B C13B . . 120.1(5) ?
O4B C14B C13B . . 119.4(5) yes
C12B C13B C8B . . 119.2(5) ?
C12B C13B C14B . . 118.6(5) ?
C8B C13B C14B . . 122.1(5) ?
O3B C8B C9B . . 118.7(5) ?
O3B C8B C13B . . 122.5(5) ?
C9B C8B C13B . . 118.8(5) ?
C10B C9B C8B . . 121.3(6) ?
C10B C9B H9B . . 119.3 ?
C8B C9B H9B . . 119.3 ?
C9B C10B C11B . . 119.5(6) ?
C9B C10B H10B . . 120.3 ?
C11B C10B H10B . . 120.3 ?
C12B C11B C10B . . 120.1(6) ?
C12B C11B H11B . . 120.0 ?
C10B C11B H11B . . 120.0 ?
C11B C12B C13B . . 121.0(6) ?
C11B C12B H12B . . 119.5 ?
C13B C12B H12B . . 119.5 ?
O9B C21B O6B . . 120.3(5) ?
O9B C21B C20B . . 120.0(5) ?
O6B C21B C20B . . 119.7(5) yes
C15B C20B C19B . . 118.5(5) ?
C15B C20B C21B . . 121.8(5) ?
C19B C20B C21B . . 119.6(5) ?
O5B C15B C16B . . 120.4(5) ?
O5B C15B C20B . . 120.5(5) ?
C16B C15B C20B . . 119.1(5) ?
C17B C16B C15B . . 121.2(6) ?
C17B C16B H16B . . 119.4 ?
C15B C16B H16B . . 119.4 ?
C16B C17B C18B . . 119.2(6) ?
C16B C17B H17B . . 120.4 ?
C18B C17B H17B . . 120.4 ?
C19B C18B C17B . . 121.4(6) ?
C19B C18B H18B . . 119.3 ?
C17B C18B H18B . . 119.3 ?
C18B C19B C20B . . 120.5(6) ?
C18B C19B H19B . . 119.7 ?
C20B C19B H19B . . 119.7 ?
Na2 O1W Na3 2 . 107.24(17) ?
Na4 O5W Na1 2_445 . 91.17(15) ?
Na4 O6W Na1 . . 91.74(15) ?
Na3 O7W Na2 . . 94.12(18) ?

loop_
_geom_bond_atom_site_label_1
_geom_bond_atom_site_label_2
_geom_bond_site_symmetry_2
_geom_bond_distance
_geom_bond_publ_flag
TiA O1A . 1.846(4) yes
TiA O3A . 1.869(4) yes
TiA O5A . 1.875(4) yes
TiA O6A . 2.011(4) yes
TiA O4A . 2.032(4) yes
TiA O2A . 2.077(4) yes
TiB O5B . 1.847(4) yes
TiB O3B . 1.864(4) yes
TiB O1B . 1.875(3) yes
TiB O4B . 2.029(4) yes
TiB O6B . 2.042(3) yes
TiB O2B . 2.042(4) yes
Na1 O7B 2_455 2.381(5) ?
Na1 O8B 2_445 2.407(4) ?
Na1 O5W . 2.466(4) ?
Na1 O7A . 2.494(4) ?
Na1 O6W . 2.500(4) ?
Na1 O4W . 2.512(5) ?
Na2 O9A . 2.260(4) ?
Na2 O1W 2_545 2.354(5) ?
Na2 O4A 2_545 2.429(4) ?
Na2 O8A 2_545 2.492(5) ?
Na2 O7W . 2.494(5) ?
Na2 O2W . 2.513(5) ?
Na3 O9W . 2.364(6) ?
Na3 O3W . 2.400(5) ?
Na3 O6A . 2.410(4) ?
Na3 O7W . 2.428(5) ?
Na3 O1W . 2.435(5) ?
Na3 O9A . 2.512(5) ?
Na4 O8B . 2.366(5) ?
Na4 O6W . 2.383(5) ?
Na4 O5W 2_455 2.392(5) ?
Na4 O7B 2_455 2.408(5) ?
Na4 O8W . 2.495(7) ?
O1A C1A . 1.353(6) yes
O2A C7A . 1.288(6) yes
O4A C14A . 1.297(7) yes
O4A Na2 2 2.429(4) ?
O3A C8A . 1.358(6) yes
O6A C21A . 1.302(6) yes
O5A C15A . 1.349(6) yes
O7A C7A . 1.252(6) ?
O8A C14A . 1.237(6) ?
O8A Na2 2 2.492(5) ?
O9A C21A . 1.235(6) ?
C1A C2A . 1.384(8) ?
C1A C6A . 1.407(8) ?
C2A C3A . 1.387(9) ?
C2A H2A . 0.930 ?
C3A C4A . 1.380(9) ?
C3A H3A . 0.930 ?
C4A C5A . 1.349(9) ?
C4A H4A . 0.930 ?
C5A C6A . 1.394(8) ?
C5A H5A . 0.930 ?
C6A C7A . 1.487(8) ?
C14A C13A . 1.466(7) ?
C13A C12A . 1.399(8) ?
C13A C8A . 1.409(7) ?
C12A C11A . 1.375(8) ?
C12A H12A . 0.930 ?
C11A C10A . 1.378(9) ?
C11A H11A . 0.930 ?
C10A C9A . 1.377(8) ?
C10A H10A . 0.930 ?
C9A C8A . 1.394(7) ?
C9A H9A . 0.930 ?
C21A C20A . 1.484(8) ?
C20A C19A . 1.406(8) ?
C20A C15A . 1.410(8) ?
C19A C18A . 1.392(9) ?
C19A H19A . 0.930 ?
C18A C17A . 1.368(10) ?
C18A H18A . 0.930 ?
C17A C16A . 1.371(8) ?
C17A H17A . 0.930 ?
C16A C15A . 1.373(7) ?
C16A H16A . 0.930 ?
O2B C7B . 1.293(6) yes
O1B C1B . 1.345(6) yes
O3B C8B . 1.340(6) yes
O4B C14B . 1.296(7) yes
O5B C15B . 1.352(6) yes
O6B C21B . 1.290(6) yes
O7B C7B . 1.239(6) ?
O7B Na1 2_445 2.381(5) ?
O7B Na4 2_445 2.408(5) ?
O8B C14B . 1.239(6) ?
O8B Na1 2_455 2.407(4) ?
O9B C21B . 1.242(6) ?
C7B C6B . 1.494(7) ?
C6B C5B . 1.395(7) ?
C6B C1B . 1.402(7) ?
C5B C4B . 1.360(8) ?
C5B H5B . 0.930 ?
C4B C3B . 1.404(9) ?
C4B H4B . 0.930 ?
C3B C2B . 1.379(8) ?
C3B H3B . 0.930 ?
C2B C1B . 1.383(7) ?
C2B H2B . 0.930 ?
C14B C13B . 1.487(7) ?
C13B C12B . 1.392(8) ?
C13B C8B . 1.398(7) ?
C8B C9B . 1.401(7) ?
C9B C10B . 1.377(8) ?
C9B H9B . 0.930 ?
C10B C11B . 1.384(8) ?
C10B H10B . 0.930 ?
C11B C12B . 1.381(8) ?
C11B H11B . 0.930 ?
C12B H12B . 0.930 ?
C21B C20B . 1.472(8) ?
C20B C15B . 1.413(7) ?
C20B C19B . 1.410(8) ?
C15B C16B . 1.386(8) ?
C16B C17B . 1.373(8) ?
C16B H16B . 0.930 ?
C17B C18B . 1.390(9) ?
C17B H17B . 0.930 ?
C18B C19B . 1.345(9) ?
C18B H18B . 0.930 ?
C19B H19B . 0.930 ?
O1W Na2 2 2.354(5) ?
O5W Na4 2_445 2.392(5) ?
O10A O10B . 0.84(3) ?

loop_
_geom_torsion_atom_site_label_1
_geom_torsion_atom_site_label_2
_geom_torsion_atom_site_label_3
_geom_torsion_atom_site_label_4
_geom_torsion_site_symmetry_1
_geom_torsion_site_symmetry_4
_geom_torsion
O3A TiA O1A C1A . . 67.8(5)
O5A TiA O1A C1A . . 160.8(5)
O6A TiA O1A C1A . . -113.7(5)
O4A TiA O1A C1A . . -18.4(9)
O2A TiA O1A C1A . . -30.9(5)
O1A TiA O2A C7A . . 11.4(5)
O3A TiA O2A C7A . . -82.4(5)
O5A TiA O2A C7A . . 119.9(9)
O6A TiA O2A C7A . . 110.2(5)
O4A TiA O2A C7A . . -165.2(5)
O1A TiA O4A C14A . . 96.1(8)
O3A TiA O4A C14A . . 8.5(5)
O5A TiA O4A C14A . . -83.1(5)
O6A TiA O4A C14A . . -166.6(5)
O2A TiA O4A C14A . . 108.7(5)
O1A TiA O4A Na2 . 2 -70.5(7)
O3A TiA O4A Na2 . 2 -158.1(3)
O5A TiA O4A Na2 . 2 110.3(3)
O6A TiA O4A Na2 . 2 26.8(2)
O2A TiA O4A Na2 . 2 -57.9(2)
O1A TiA O3A C8A . . 170.0(4)
O5A TiA O3A C8A . . 70.4(4)
O6A TiA O3A C8A . . -3.4(10)
O4A TiA O3A C8A . . -25.9(4)
O2A TiA O3A C8A . . -105.0(4)
O1A TiA O6A C21A . . -108.7(5)
O3A TiA O6A C21A . . 64.7(10)
O5A TiA O6A C21A . . -9.9(5)
O4A TiA O6A C21A . . 87.2(5)
O2A TiA O6A C21A . . 168.0(5)
O1A TiA O6A Na3 . . 74.8(3)
O3A TiA O6A Na3 . . -111.9(7)
O5A TiA O6A Na3 . . 173.6(3)
O4A TiA O6A Na3 . . -89.3(3)
O2A TiA O6A Na3 . . -8.5(3)
O9W Na3 O6A C21A . . 113.0(4)
O3W Na3 O6A C21A . . -163.1(3)
O7W Na3 O6A C21A . . 17.1(4)
O1W Na3 O6A C21A . . -82.5(3)
O9A Na3 O6A C21A . . -2.8(3)
O9W Na3 O6A TiA . . -69.4(3)
O3W Na3 O6A TiA . . 14.4(4)
O7W Na3 O6A TiA . . -165.4(2)
O1W Na3 O6A TiA . . 95.0(3)
O9A Na3 O6A TiA . . 174.8(3)
O1A TiA O5A C15A . . 105.0(6)
O3A TiA O5A C15A . . -160.0(6)
O6A TiA O5A C15A . . 7.7(6)
O4A TiA O5A C15A . . -75.3(6)
O2A TiA O5A C15A . . -2.0(12)
O7B Na1 O7A C7A 2_455 . 27.8(15)
O8B Na1 O7A C7A 2_445 . -80.2(15)
O6W Na1 O7A C7A . . 110.7(15)
O4W Na1 O7A C7A . . -164.0(15)
O1W Na2 O9A C21A 2_545 . 97(2)
O4A Na2 O9A C21A 2_545 . -89(2)
O8A Na2 O9A C21A 2_545 . -76(2)
O7W Na2 O9A C21A . . -176(2)
O2W Na2 O9A C21A . . 8(2)
O1W Na2 O9A Na3 2_545 . -110.15(18)
O4A Na2 O9A Na3 2_545 . 64.1(3)
O8A Na2 O9A Na3 2_545 . 77.46(18)
O7W Na2 O9A Na3 . . -23.05(17)
O2W Na2 O9A Na3 . . 161.26(17)
O9W Na3 O9A C21A . . -68.5(4)
O3W Na3 O9A C21A . . 96.5(7)
O6A Na3 O9A C21A . . 2.9(3)
O7W Na3 O9A C21A . . -161.2(4)
O1W Na3 O9A C21A . . 104.2(4)
O9W Na3 O9A Na2 . . 116.7(2)
O3W Na3 O9A Na2 . . -78.3(7)
O6A Na3 O9A Na2 . . -171.9(2)
O7W Na3 O9A Na2 . . 24.01(18)
O1W Na3 O9A Na2 . . -70.60(18)
TiA O1A C1A C2A . . -150.8(5)
TiA O1A C1A C6A . . 28.9(8)
O1A C1A C2A C3A . . 177.4(6)
C6A C1A C2A C3A . . -2.3(9)
C1A C2A C3A C4A . . 1.4(10)
C2A C3A C4A C5A . . 0.8(11)
C3A C4A C5A C6A . . -2.2(11)
C4A C5A C6A C1A . . 1.3(10)
C4A C5A C6A C7A . . 178.9(6)
O1A C1A C6A C5A . . -178.7(5)
C2A C1A C6A C5A . . 1.0(9)
O1A C1A C6A C7A . . 3.7(9)
C2A C1A C6A C7A . . -176.6(5)
Na1 O7A C7A O2A . . -115.6(14)
Na1 O7A C7A C6A . . 62.6(17)
TiA O2A C7A O7A . . -173.0(4)
TiA O2A C7A C6A . . 8.8(8)
C5A C6A C7A O7A . . -15.9(9)
C1A C6A C7A O7A . . 161.6(5)
C5A C6A C7A O2A . . 162.4(6)
C1A C6A C7A O2A . . -20.1(8)
Na2 O8A C14A O4A 2 . 2.7(6)
Na2 O8A C14A C13A 2 . -177.5(5)
TiA O4A C14A O8A . . -172.7(4)
Na2 O4A C14A O8A 2 . -2.8(6)
TiA O4A C14A C13A . . 7.5(8)
Na2 O4A C14A C13A 2 . 177.4(4)
O8A C14A C13A C12A . . -11.8(8)
O4A C14A C13A C12A . . 168.0(5)
O8A C14A C13A C8A . . 165.8(5)
O4A C14A C13A C8A . . -14.4(8)
C8A C13A C12A C11A . . 1.0(8)
C14A C13A C12A C11A . . 178.8(6)
C13A C12A C11A C10A . . -0.2(9)
C12A C11A C10A C9A . . -0.2(9)
C11A C10A C9A C8A . . -0.2(9)
TiA O3A C8A C9A . . -155.1(4)
TiA O3A C8A C13A . . 26.6(7)
C10A C9A C8A O3A . . -177.4(5)
C10A C9A C8A C13A . . 1.0(8)
C12A C13A C8A O3A . . 176.9(5)
C14A C13A C8A O3A . . -0.8(8)
C12A C13A C8A C9A . . -1.3(8)
C14A C13A C8A C9A . . -179.0(5)
Na2 O9A C21A O6A . . 148.3(18)
Na3 O9A C21A O6A . . -4.9(6)
Na2 O9A C21A C20A . . -34(2)
Na3 O9A C21A C20A . . 173.2(5)
TiA O6A C21A O9A . . -172.2(4)
Na3 O6A C21A O9A . . 5.1(6)
TiA O6A C21A C20A . . 9.6(8)
Na3 O6A C21A C20A . . -173.0(5)
O9A C21A C20A C19A . . -1.9(9)
O6A C21A C20A C19A . . 176.2(5)
O9A C21A C20A C15A . . 178.4(6)
O6A C21A C20A C15A . . -3.5(9)
C15A C20A C19A C18A . . -1.9(9)
C21A C20A C19A C18A . . 178.4(6)
C20A C19A C18A C17A . . 1.3(11)
C19A C18A C17A C16A . . -0.7(12)
C18A C17A C16A C15A . . 0.7(12)
TiA O5A C15A C16A . . 174.2(5)
TiA O5A C15A C20A . . -5.7(9)
C17A C16A C15A O5A . . 178.8(6)
C17A C16A C15A C20A . . -1.3(10)
C19A C20A C15A O5A . . -178.3(5)
C21A C20A C15A O5A . . 1.4(9)
C19A C20A C15A C16A . . 1.9(9)
C21A C20A C15A C16A . . -178.4(6)
O5B TiB O2B C7B . . -106.8(5)
O3B TiB O2B C7B . . 71.5(11)
O1B TiB O2B C7B . . -9.0(5)
O4B TiB O2B C7B . . 86.7(5)
O6B TiB O2B C7B . . 169.1(5)
O5B TiB O1B C1B . . 112.6(5)
O3B TiB O1B C1B . . -154.4(5)
O4B TiB O1B C1B . . -69.0(5)
O6B TiB O1B C1B . . 6.9(12)
O2B TiB O1B C1B . . 15.6(5)
O5B TiB O3B C8B . . 171.6(5)
O1B TiB O3B C8B . . 72.9(5)
O4B TiB O3B C8B . . -22.0(4)
O6B TiB O3B C8B . . -103.0(5)
O2B TiB O3B C8B . . -6.8(12)
O5B TiB O4B C14B . . 88.0(9)
O3B TiB O4B C14B . . 7.6(5)
O1B TiB O4B C14B . . -85.6(5)
O6B TiB O4B C14B . . 106.9(5)
O2B TiB O4B C14B . . -169.7(5)
O3B TiB O5B C15B . . 65.8(5)
O1B TiB O5B C15B . . 159.8(5)
O4B TiB O5B C15B . . -13.7(10)
O6B TiB O5B C15B . . -32.5(5)
O2B TiB O5B C15B . . -114.5(5)
O5B TiB O6B C21B . . 11.1(5)
O3B TiB O6B C21B . . -80.7(5)
O1B TiB O6B C21B . . 118.2(8)
O4B TiB O6B C21B . . -164.4(5)
O2B TiB O6B C21B . . 109.5(5)
O6W Na4 O8B C14B . . -20.8(5)
O5W Na4 O8B C14B 2_455 . 161.2(4)
O7B Na4 O8B C14B 2_455 . -110.5(4)
O8W Na4 O8B C14B . . 72.4(5)
O6W Na4 O8B Na1 . 2_455 158.56(16)
O5W Na4 O8B Na1 2_455 2_455 -19.45(16)
O7B Na4 O8B Na1 2_455 2_455 68.8(2)
O8W Na4 O8B Na1 . 2_455 -108.3(2)
Na1 O7B C7B O2B 2_445 . -114.2(7)
Na4 O7B C7B O2B 2_445 . 92.1(5)
Na1 O7B C7B C6B 2_445 . 67.7(9)
Na4 O7B C7B C6B 2_445 . -86.0(5)
TiB O2B C7B O7B . . -176.6(4)
TiB O2B C7B C6B . . 1.5(8)
O7B C7B C6B C5B . . 3.4(8)
O2B C7B C6B C5B . . -174.8(5)
O7B C7B C6B C1B . . -176.5(5)
O2B C7B C6B C1B . . 5.4(8)
C1B C6B C5B C4B . . -3.5(9)
C7B C6B C5B C4B . . 176.6(6)
C6B C5B C4B C3B . . 1.0(10)
C5B C4B C3B C2B . . 2.0(10)
C4B C3B C2B C1B . . -2.4(10)
TiB O1B C1B C2B . . 162.9(4)
TiB O1B C1B C6B . . -14.1(9)
C3B C2B C1B O1B . . -177.2(6)
C3B C2B C1B C6B . . -0.1(9)
C5B C6B C1B O1B . . 180.0(5)
C7B C6B C1B O1B . . -0.2(9)
C5B C6B C1B C2B . . 3.0(9)
C7B C6B C1B C2B . . -177.1(5)
Na4 O8B C14B O4B . . 62.2(6)
Na1 O8B C14B O4B 2_455 . -116.6(7)
Na4 O8B C14B C13B . . -117.6(5)
Na1 O8B C14B C13B 2_455 . 63.6(9)
TiB O4B C14B O8B . . -176.7(4)
TiB O4B C14B C13B . . 3.2(8)
O8B C14B C13B C12B . . -9.1(8)
O4B C14B C13B C12B . . 171.1(5)
O8B C14B C13B C8B . . 173.1(5)
O4B C14B C13B C8B . . -6.7(8)
TiB O3B C8B C9B . . -155.2(4)
TiB O3B C8B C13B . . 24.9(7)
C12B C13B C8B O3B . . 176.5(5)
C14B C13B C8B O3B . . -5.7(8)
C12B C13B C8B C9B . . -3.5(8)
C14B C13B C8B C9B . . 174.3(5)
O3B C8B C9B C10B . . -177.4(5)
C13B C8B C9B C10B . . 2.6(8)
C8B C9B C10B C11B . . 0.3(9)
C9B C10B C11B C12B . . -2.3(10)
C10B C11B C12B C13B . . 1.3(10)
C8B C13B C12B C11B . . 1.6(9)
C14B C13B C12B C11B . . -176.3(6)
TiB O6B C21B O9B . . -170.5(5)
TiB O6B C21B C20B . . 10.7(8)
O9B C21B C20B C15B . . 159.0(6)
O6B C21B C20B C15B . . -22.2(9)
O9B C21B C20B C19B . . -17.6(10)
O6B C21B C20B C19B . . 161.1(6)
TiB O5B C15B C16B . . -149.2(5)
TiB O5B C15B C20B . . 30.3(8)
C19B C20B C15B O5B . . -179.4(6)
C21B C20B C15B O5B . . 3.9(9)
C19B C20B C15B C16B . . 0.1(9)
C21B C20B C15B C16B . . -176.6(6)
O5B C15B C16B C17B . . 177.4(6)
C20B C15B C16B C17B . . -2.1(10)
C15B C16B C17B C18B . . 1.0(11)
C16B C17B C18B C19B . . 2.2(12)
C17B C18B C19B C20B . . -4.2(12)
C15B C20B C19B C18B . . 3.0(10)
C21B C20B C19B C18B . . 179.8(7)
O9W Na3 O1W Na2 . 2 80.1(8)
O3W Na3 O1W Na2 . 2 104.23(19)
O6A Na3 O1W Na2 . 2 -21.87(19)
O7W Na3 O1W Na2 . 2 -150.82(18)
O9A Na3 O1W Na2 . 2 -73.66(18)
O7B Na1 O5W Na4 2_455 2_445 -124.39(16)
O8B Na1 O5W Na4 2_445 2_445 -18.67(15)
O6W Na1 O5W Na4 . 2_445 151.33(16)
O4W Na1 O5W Na4 . 2_445 65.08(15)
O8B Na4 O6W Na1 . . -103.78(16)
O7B Na4 O6W Na1 2_455 . 16.93(14)
O8W Na4 O6W Na1 . . 129.8(2)
O7B Na1 O6W Na4 2_455 . -17.18(15)
O8B Na1 O6W Na4 2_445 . 102.6(6)
O5W Na1 O6W Na4 . . 65.55(15)
O7A Na1 O6W Na4 . . -117.21(16)
O4W Na1 O6W Na4 . . 149.12(15)
O9W Na3 O7W Na2 . . -129.0(2)
O3W Na3 O7W Na2 . . 142.64(18)
O6A Na3 O7W Na2 . . -37.6(3)
O1W Na3 O7W Na2 . . 63.36(18)
O9A Na3 O7W Na2 . . -21.48(16)
O9A Na2 O7W Na3 . . 23.72(18)
O1W Na2 O7W Na3 2_545 . 118.79(18)
O4A Na2 O7W Na3 2_545 . -121.18(17)
O8A Na2 O7W Na3 2_545 . -68.09(18)
